data_1555840
loop_
_publ_author_name
'Dwight, Stephen J.'
'Levin, Sergiy'

_publ_section_title
;
 Scalable Regioselective Synthesis of Rhodamine Dyes.
;
_journal_issue 20
_journal_name_full 'Organic letters'
_journal_page_first 5316
_journal_page_last 5319
_journal_paper_doi 10.1021/acs.orglett.6b02635
_journal_volume 18
_journal_year 2016
_chemical_formula_moiety 'C33 H30 N2 O5, H2 O, 2(C H4 O)'
_chemical_formula_sum 'C35 H40 N2 O8'
_chemical_formula_weight 616.69
_space_group_crystal_system triclinic
_space_group_IT_number 2
_space_group_name_Hall '-P 1'
_space_group_name_H-M_alt 'P -1'
_atom_sites_solution_hydrogens mixed
_audit_creation_date 2016-01-05
_audit_creation_method
;
Olex2 1.2
(compiled 2015.09.30 svn.r3233 for OlexSys, GUI svn.r5103)
;
_cell_angle_alpha 96.799(5)
_cell_angle_beta 105.982(4)
_cell_angle_gamma 92.907(4)
_cell_formula_units_Z 2
_cell_length_a 9.6296(4)
_cell_length_b 11.8041(7)
_cell_length_c 14.0277(8)
_cell_measurement_reflns_used 4932
_cell_measurement_temperature 100.00(10)
_cell_measurement_theta_max 71.8380
_cell_measurement_theta_min 3.7690
_cell_volume 1516.29(14)
_computing_cell_refinement 'CrysAlisPro 1.171.38.41 (Rigaku OD, 2015)'
_computing_data_collection 'CrysAlisPro 1.171.38.41 (Rigaku OD, 2015)'
_computing_data_reduction 'CrysAlisPro 1.171.38.41 (Rigaku OD, 2015)'
_computing_molecular_graphics 'Olex2 (Dolomanov et al., 2009)'
_computing_publication_material 'Olex2 (Dolomanov et al., 2009)'
_computing_structure_refinement 'ShelXL (Sheldrick, 2015)'
_computing_structure_solution 'ShelXS (Sheldrick, 2015)'
_diffrn_ambient_environment N~2~
_diffrn_ambient_temperature 100.00(10)
_diffrn_detector 'CCD plate'
_diffrn_detector_area_resol_mean 8.0061
_diffrn_detector_type Eos
_diffrn_measured_fraction_theta_full 0.987
_diffrn_measured_fraction_theta_max 0.969
_diffrn_measurement_details
;
List of Runs (angles in degrees, time in seconds):

  # Type    Start    End  Width  t~exp~   \w     \q     \k     \f   Frames
--------------------------------------------------------------------------
  1  \w    -25.00  42.00   1.00    1.00    --    0.00 -99.00   0.00   67
  2  \w    -28.00  69.00   1.00    1.00    --    0.00  73.00 133.00   97
  3  \w    -85.00  15.00   1.00    1.50    --  -55.00  77.00   0.00  100
  4  \w   -112.00 -18.00   1.00    1.50    --  -55.00 125.00  90.00   94
  5  \w     34.00 124.00   1.00    1.50    --   55.00  57.00 -30.00   90
  6  \w    -14.00  75.00   1.00    1.50    --   55.00 -57.00  30.00   89
  7  \w    -14.00  75.00   1.00    1.50    --   55.00 -57.00-180.00   89
  8  \w     29.00 127.00   1.00    1.50    --   55.00  38.00 -60.00   98
  9  \w     73.00 126.00   1.00    1.50    --   55.00 125.00 150.00   53
 10  \w     40.00 132.00   1.00    6.00    --  110.00 -50.00 -60.00   92
 11  \w     38.00 148.00   1.00    6.00    --  110.00 -92.00-180.00  110
 12  \w     38.00 136.00   1.00    6.00    --  110.00 -38.00   0.00   98
 13  \w     38.00 148.00   1.00    6.00    --  110.00 -92.00  90.00  110
 14  \w     80.00 178.00   1.00    6.00    --  110.00  77.00 -60.00   98
 15  \w     87.00 177.00   1.00    6.00    --  110.00  64.00 -90.00   90
 16  \w     40.00 132.00   1.00    6.00    --  110.00 -50.00-120.00   92
 17  \w     38.00  90.00   1.00    6.00    --  110.00-111.00-180.00   52
 18  \w     87.00 177.00   1.00    6.00    --  110.00  64.00   0.00   90
 19  \w     40.00 132.00   1.00    6.00    --  110.00 -50.00 150.00   92
 20  \w     37.00 178.00   1.00    6.00    --  110.00   0.00  90.00  141
 21  \w     38.00 149.00   1.00    6.00    --  110.00 -93.00 -41.90  111
 22  \w    -25.00  42.00   1.00    1.00    --    0.00 -99.00 150.00   67
 23  \w    -30.00  70.00   1.00    1.00    --    0.00  77.00 -30.00  100
 24  \w   -124.00 -34.00   1.00    1.50    --  -55.00 -57.00 150.00   90
 25  \w     34.00 124.00   1.00    1.50    --   55.00  57.00-150.00   90
 26  \w     25.00 125.00   1.00    1.50    --   55.00  77.00   0.00  100
 27  \w     25.00 125.00   1.00    1.50    --   55.00  77.00 120.00  100
 28  \w     25.00 125.00   1.00    1.50    --   55.00  77.00-120.00  100
 29  \w     25.00 125.00   1.00    1.50    --   55.00  77.00  60.00  100
 30  \w     84.00 178.00   1.00    6.00    --  110.00  38.00  90.00   94
 31  \w     80.00 178.00   1.00    6.00    --  110.00  77.00-180.00   98
 32  \w     80.00 178.00   1.00    6.00    --  110.00  77.00  30.00   98
 33  \w     84.00 178.00   1.00    6.00    --  110.00  38.00 120.00   94
 34  \w     84.00 178.00   1.00    6.00    --  110.00  38.00-120.00   94
 35  \w     80.00 178.00   1.00    6.00    --  110.00  77.00 -30.00   98
 36  \w     76.00 178.00   1.00    6.00    --  110.00  25.00-180.00  102
 37  \w     80.00 131.00   1.00    6.00    --  110.00  77.00-120.00   51
;
_diffrn_measurement_device 'four-circle diffractometer'
_diffrn_measurement_device_type 'Xcalibur, Eos, Gemini ultra'
_diffrn_measurement_method '\w scans'
_diffrn_orient_matrix_type 'CrysAlisPro convention (1999,Acta A55,543-557)'
_diffrn_orient_matrix_UB_11 -0.0602020000
_diffrn_orient_matrix_UB_12 0.1118262000
_diffrn_orient_matrix_UB_13 -0.0334636000
_diffrn_orient_matrix_UB_21 -0.1179022000
_diffrn_orient_matrix_UB_22 -0.0699021000
_diffrn_orient_matrix_UB_23 -0.0874623000
_diffrn_orient_matrix_UB_31 -0.1018872000
_diffrn_orient_matrix_UB_32 -0.0040663000
_diffrn_orient_matrix_UB_33 0.0673334000
_diffrn_radiation_monochromator mirror
_diffrn_radiation_probe x-ray
_diffrn_radiation_type CuK\a
_diffrn_radiation_wavelength 1.54184
_diffrn_reflns_av_R_equivalents 0.0466
_diffrn_reflns_av_unetI/netI 0.0523
_diffrn_reflns_Laue_measured_fraction_full 0.987
_diffrn_reflns_Laue_measured_fraction_max 0.969
_diffrn_reflns_limit_h_max 11
_diffrn_reflns_limit_h_min -11
_diffrn_reflns_limit_k_max 14
_diffrn_reflns_limit_k_min -14
_diffrn_reflns_limit_l_max 17
_diffrn_reflns_limit_l_min -16
_diffrn_reflns_number 21336
_diffrn_reflns_point_group_measured_fraction_full 0.987
_diffrn_reflns_point_group_measured_fraction_max 0.969
_diffrn_reflns_theta_full 67.500
_diffrn_reflns_theta_max 72.116
_diffrn_reflns_theta_min 3.786
_diffrn_source 'fine-focus sealed X-ray tube'
_diffrn_source_type 'Enhance Ultra (Cu) X-ray Source'
_exptl_absorpt_coefficient_mu 0.785
_exptl_absorpt_correction_T_max 0.928
_exptl_absorpt_correction_T_min 0.881
_exptl_absorpt_correction_type gaussian
_exptl_absorpt_process_details
;
CrysAlisPro 1.171.38.41 (Rigaku Oxford Diffraction, 2015)
Numerical absorption correction based on gaussian integration over
			a multifaceted crystal model
Empirical absorption correction using spherical harmonics,
 implemented in SCALE3 ABSPACK scaling algorithm.
;
_exptl_crystal_colour violet
_exptl_crystal_colour_primary violet
_exptl_crystal_density_diffrn 1.351
_exptl_crystal_description prism
_exptl_crystal_F_000 656
_exptl_crystal_recrystallization_method 'Slow evaporation of a CH3OH/CH2Cl2 mixture.'
_exptl_crystal_size_max 0.211
_exptl_crystal_size_mid 0.177
_exptl_crystal_size_min 0.107
_refine_diff_density_max 0.478
_refine_diff_density_min -0.427
_refine_diff_density_rms 0.060
_refine_ls_extinction_method none
_refine_ls_goodness_of_fit_ref 1.072
_refine_ls_hydrogen_treatment mixed
_refine_ls_matrix_type full
_refine_ls_number_parameters 430
_refine_ls_number_reflns 5789
_refine_ls_number_restraints 0
_refine_ls_restrained_S_all 1.072
_refine_ls_R_factor_all 0.0924
_refine_ls_R_factor_gt 0.0610
_refine_ls_shift/su_max 0.001
_refine_ls_shift/su_mean 0.000
_refine_ls_structure_factor_coef Fsqd
_refine_ls_weighting_details 'w=1/[\s^2^(Fo^2^)+(0.0791P)^2^+0.8137P] where P=(Fo^2^+2Fc^2^)/3'
_refine_ls_weighting_scheme calc
_refine_ls_wR_factor_gt 0.1563
_refine_ls_wR_factor_ref 0.1772
_reflns_Friedel_coverage 0.000
_reflns_number_gt 4143
_reflns_number_total 5789
_reflns_threshold_expression 'I > 2\s(I)'
_cod_data_source_file ol6b02635_si_007.cif
_cod_data_source_block cs2261
_cod_original_cell_volume 1516.28(14)
_cod_database_code 1555840
_chemical_oxdiff_formula 'C33 H30 N2 O5 C2 H8 O2 H2 O'
_chemical_oxdiff_usercomment 'Promega 49775 (Carla recrystallization)'
_shelx_space_group_comment
;
The symmetry employed for this shelxl refinement is uniquely defined
by the following loop, which should always be used as a source of
symmetry information in preference to the above space-group names.
They are only intended as comments.
;
_reflns_odcompleteness_completeness 98.78
_reflns_odcompleteness_iscentric 1
_reflns_odcompleteness_theta 66.97
_olex2_refinement_description
;
1. Fixed Uiso
 At 1.2 times of:
  All C(H) groups, All C(H,H) groups
 At 1.5 times of:
  All C(H,H,H) groups, All C(H,H,H,H,H,H) groups, All O(H) groups, All O(H,H)
  groups
2. Others
 Sof(O8B)=Sof(H8B)=Sof(H36D)=Sof(H36E)=Sof(H36F)=1-FVAR(1)
 Sof(O8A)=Sof(H8A)=Sof(H36A)=Sof(H36B)=Sof(H36C)=FVAR(1)
3.a Secondary CH2 refined with riding coordinates:
 C14(H14A,H14B), C15(H15A,H15B), C16(H16A,H16B), C17(H17A,H17B), C18(H18A,
 H18B), C19(H19A,H19B), C20(H20A,H20B), C21(H21A,H21B), C22(H22A,H22B),
 C23(H23A,H23B), C24(H24A,H24B), C25(H25A,H25B)
3.b Aromatic/amide H refined with riding coordinates:
 C5(H5), C9(H9), C28(H28), C29(H29), C31(H31)
3.c Idealised Me refined as rotating group:
 C34(H34A,H34B,H34C), C36(H36A,H36B,H36C), C36(H36D,H36E,H36F)
3.d Idealised tetrahedral OH refined as rotating group:
 O7(H7), O8A(H8A), O8B(H8B)
;
_shelx_shelxl_version_number 2014/7
_olex2_date_sample_data_collection 2016-01-04
_olex2_date_sample_submission 2015-09-15
_olex2_exptl_crystal_mounting_method 'Nylon cryoloop with Krytox oil'
_olex2_submission_original_sample_id 'Promega 49775'
_olex2_submission_special_instructions 'No special instructions were received'
_oxdiff_exptl_absorpt_empirical_details
;
Empirical correction (ABSPACK) includes:
- Absorption correction using spherical harmonics
- Frame scaling
;
_oxdiff_exptl_absorpt_empirical_full_max 1.565
_oxdiff_exptl_absorpt_empirical_full_min 0.773

loop_
_space_group_symop_operation_xyz
'x, y, z'
'-x, -y, -z'

loop_
_atom_site_label
_atom_site_type_symbol
_atom_site_fract_x
_atom_site_fract_y
_atom_site_fract_z
_atom_site_U_iso_or_equiv
_atom_site_adp_type
_atom_site_occupancy
_atom_site_site_symmetry_order
_atom_site_calc_flag
_atom_site_refinement_flags_posn
_atom_site_refinement_flags_occupancy
_atom_site_disorder_assembly
_atom_site_disorder_group
O1 O 0.6815(2) 0.13154(19) 0.78462(16) 0.0367(5) Uani 1 1 d . . . .
H1 H 0.785(4) 0.147(3) 0.770(3) 0.055 Uiso 1 1 d R . . .
O2 O 0.58947(19) 0.22894(16) 0.65770(14) 0.0297(4) Uani 1 1 d . . . .
O3 O 0.00375(19) 0.03905(15) 0.86246(14) 0.0291(4) Uani 1 1 d . . . .
O4 O -0.0791(2) 0.1578(2) 0.7519(2) 0.0483(6) Uani 1 1 d . . . .
O5 O 0.36385(18) 0.53478(14) 0.57473(13) 0.0235(4) Uani 1 1 d . . . .
N1 N -0.0375(2) 0.39051(19) 0.29841(17) 0.0295(5) Uani 1 1 d . . . .
N2 N 0.7408(3) 0.7175(2) 0.85046(18) 0.0334(5) Uani 1 1 d . . . .
C1 C 0.4520(3) 0.5313(2) 0.66889(19) 0.0222(5) Uani 1 1 d . . . .
C2 C 0.5506(3) 0.6255(2) 0.7086(2) 0.0240(5) Uani 1 1 d . . . .
C3 C 0.6404(3) 0.6285(2) 0.8086(2) 0.0269(6) Uani 1 1 d . . . .
C4 C 0.6235(3) 0.5373(2) 0.8653(2) 0.0295(6) Uani 1 1 d . . . .
C5 C 0.5282(3) 0.4437(2) 0.8198(2) 0.0282(6) Uani 1 1 d . . . .
H5 H 0.5211 0.3822 0.8566 0.034 Uiso 1 1 calc R . . .
C6 C 0.4398(3) 0.4356(2) 0.71961(19) 0.0234(5) Uani 1 1 d . . . .
C7 C 0.3440(3) 0.3397(2) 0.66769(19) 0.0226(5) Uani 1 1 d . . . .
C8 C 0.2542(3) 0.3448(2) 0.57126(19) 0.0224(5) Uani 1 1 d . . . .
C9 C 0.1511(3) 0.2552(2) 0.51276(19) 0.0240(5) Uani 1 1 d . . . .
H9 H 0.1468 0.1839 0.5374 0.029 Uiso 1 1 calc R . . .
C10 C 0.0580(3) 0.2677(2) 0.4225(2) 0.0256(5) Uani 1 1 d . . . .
C11 C 0.0612(3) 0.3756(2) 0.3847(2) 0.0257(5) Uani 1 1 d . . . .
C12 C 0.1679(3) 0.4656(2) 0.43792(19) 0.0241(5) Uani 1 1 d . . . .
C13 C 0.2610(3) 0.4470(2) 0.52725(19) 0.0222(5) Uani 1 1 d . . . .
C14 C 0.5630(3) 0.7218(2) 0.6490(2) 0.0280(6) Uani 1 1 d . . . .
H14A H 0.4664 0.7315 0.6042 0.034 Uiso 1 1 calc R . . .
H14B H 0.6283 0.7029 0.6070 0.034 Uiso 1 1 calc R . . .
C15 C 0.6221(4) 0.8321(2) 0.7189(3) 0.0427(8) Uani 1 1 d . . . .
H15A H 0.6427 0.8923 0.6800 0.051 Uiso 1 1 calc R . . .
H15B H 0.5489 0.8581 0.7523 0.051 Uiso 1 1 calc R . . .
C16 C 0.7590(4) 0.8136(3) 0.7966(3) 0.0474(8) Uani 1 1 d . . . .
H16A H 0.8362 0.7994 0.7636 0.057 Uiso 1 1 calc R . . .
H16B H 0.7908 0.8843 0.8454 0.057 Uiso 1 1 calc R . . .
C17 C 0.8424(4) 0.7246(3) 0.9502(2) 0.0444(8) Uani 1 1 d . . . .
H17A H 0.8077 0.7764 0.9980 0.053 Uiso 1 1 calc R . . .
H17B H 0.9382 0.7581 0.9491 0.053 Uiso 1 1 calc R . . .
C18 C 0.8590(4) 0.6105(3) 0.9857(3) 0.0499(9) Uani 1 1 d . . . .
H18A H 0.9149 0.6211 1.0573 0.060 Uiso 1 1 calc R . . .
H18B H 0.9143 0.5646 0.9476 0.060 Uiso 1 1 calc R . . .
C19 C 0.7138(4) 0.5461(3) 0.9729(2) 0.0420(7) Uani 1 1 d . . . .
H19A H 0.7283 0.4684 0.9917 0.050 Uiso 1 1 calc R . . .
H19B H 0.6628 0.5868 1.0172 0.050 Uiso 1 1 calc R . . .
C20 C 0.1762(3) 0.5771(2) 0.3961(2) 0.0297(6) Uani 1 1 d . . . .
H20A H 0.2785 0.6093 0.4144 0.036 Uiso 1 1 calc R . . .
H20B H 0.1209 0.6329 0.4255 0.036 Uiso 1 1 calc R . . .
C21 C 0.1145(3) 0.5580(2) 0.2829(2) 0.0321(6) Uani 1 1 d . . . .
H21A H 0.1088 0.6327 0.2572 0.039 Uiso 1 1 calc R . . .
H21B H 0.1794 0.5128 0.2527 0.039 Uiso 1 1 calc R . . .
C22 C -0.0344(3) 0.4952(2) 0.2531(2) 0.0346(6) Uani 1 1 d . . . .
H22A H -0.1026 0.5463 0.2735 0.041 Uiso 1 1 calc R . . .
H22B H -0.0679 0.4758 0.1794 0.041 Uiso 1 1 calc R . . .
C23 C -0.1640(3) 0.3092(2) 0.2481(2) 0.0342(6) Uani 1 1 d . . . .
H23A H -0.1473 0.2656 0.1881 0.041 Uiso 1 1 calc R . . .
H23B H -0.2502 0.3520 0.2257 0.041 Uiso 1 1 calc R . . .
C24 C -0.1930(3) 0.2269(2) 0.3158(2) 0.0341(6) Uani 1 1 d . . . .
H24A H -0.2693 0.1664 0.2771 0.041 Uiso 1 1 calc R . . .
H24B H -0.2277 0.2680 0.3695 0.041 Uiso 1 1 calc R . . .
C25 C -0.0533(3) 0.1730(2) 0.3621(2) 0.0293(6) Uani 1 1 d . . . .
H25A H -0.0714 0.1172 0.4056 0.035 Uiso 1 1 calc R . . .
H25B H -0.0179 0.1322 0.3087 0.035 Uiso 1 1 calc R . . .
C26 C 0.3259(3) 0.2383(2) 0.71876(18) 0.0217(5) Uani 1 1 d . . . .
C27 C 0.4376(3) 0.1674(2) 0.75307(18) 0.0218(5) Uani 1 1 d . . . .
C28 C 0.4133(3) 0.0803(2) 0.80646(19) 0.0235(5) Uani 1 1 d . . . .
H28 H 0.4894 0.0339 0.8313 0.028 Uiso 1 1 calc R . . .
C29 C 0.2802(3) 0.0595(2) 0.82434(19) 0.0232(5) Uani 1 1 d . . . .
H29 H 0.2659 0.0000 0.8616 0.028 Uiso 1 1 calc R . . .
C30 C 0.1677(3) 0.1265(2) 0.78713(19) 0.0226(5) Uani 1 1 d . . . .
C31 C 0.1925(3) 0.2154(2) 0.73578(19) 0.0237(5) Uani 1 1 d . . . .
H31 H 0.1162 0.2618 0.7116 0.028 Uiso 1 1 calc R . . .
C32 C 0.5784(3) 0.1807(2) 0.7271(2) 0.0249(5) Uani 1 1 d . . . .
C33 C 0.0203(3) 0.1049(2) 0.80301(19) 0.0241(5) Uani 1 1 d . . . .
O6 O 0.8247(3) 0.0768(3) 0.9949(2) 0.0624(8) Uani 1 1 d . . . .
H6A H 0.882(6) 0.048(4) 1.049(4) 0.094 Uiso 1 1 d R . . .
H6B H 0.876(6) 0.068(4) 0.945(4) 0.094 Uiso 1 1 d R . . .
O7 O 0.6501(4) 0.2563(2) 1.0005(2) 0.0743(9) Uani 1 1 d . . . .
H7 H 0.7190 0.2147 1.0036 0.111 Uiso 1 1 calc GR . . .
C34 C 0.5493(4) 0.2069(5) 1.0453(3) 0.0732(14) Uani 1 1 d . . . .
H34A H 0.4503 0.2183 1.0074 0.110 Uiso 1 1 calc GR . . .
H34B H 0.5684 0.2439 1.1146 0.110 Uiso 1 1 calc GR . . .
H34C H 0.5600 0.1247 1.0448 0.110 Uiso 1 1 calc GR . . .
O8A O 0.2901(9) -0.1436(5) 0.4944(5) 0.076(3) Uani 0.478(6) 1 d . P A 1
H8A H 0.2862 -0.1713 0.4357 0.114 Uiso 0.478(6) 1 calc GR P A 1
O8B O 0.1492(6) -0.0606(6) 0.4630(4) 0.073(2) Uani 0.522(6) 1 d . P A 2
H8B H 0.1322 -0.1006 0.4067 0.109 Uiso 0.522(6) 1 calc GR P A 2
C36 C 0.2908(5) -0.0344(3) 0.5005(3) 0.0583(10) Uani 1 1 d . . . .
H36A H 0.2157 -0.0143 0.4437 0.088 Uiso 0.478(6) 1 calc GR P A 1
H36B H 0.3859 -0.0018 0.4994 0.088 Uiso 0.478(6) 1 calc GR P A 1
H36C H 0.2713 -0.0037 0.5631 0.088 Uiso 0.478(6) 1 calc GR P A 1
H36D H 0.3162 0.0421 0.4867 0.088 Uiso 0.522(6) 1 calc GR P A 2
H36E H 0.3426 -0.0906 0.4696 0.088 Uiso 0.522(6) 1 calc GR P A 2
H36F H 0.3183 -0.0355 0.5730 0.088 Uiso 0.522(6) 1 calc GR P A 2

loop_
_atom_site_aniso_label
_atom_site_aniso_U_11
_atom_site_aniso_U_22
_atom_site_aniso_U_33
_atom_site_aniso_U_23
_atom_site_aniso_U_13
_atom_site_aniso_U_12
O1 0.0152(9) 0.0566(12) 0.0475(12) 0.0249(10) 0.0156(8) 0.0094(8)
O2 0.0205(9) 0.0360(10) 0.0382(11) 0.0127(8) 0.0139(8) 0.0054(7)
O3 0.0200(9) 0.0357(10) 0.0366(10) 0.0123(8) 0.0133(8) 0.0021(7)
O4 0.0174(10) 0.0649(14) 0.0788(17) 0.0477(13) 0.0230(10) 0.0148(9)
O5 0.0182(8) 0.0237(8) 0.0290(9) 0.0045(7) 0.0074(7) -0.0006(6)
N1 0.0195(11) 0.0332(11) 0.0342(12) 0.0020(9) 0.0063(9) 0.0025(9)
N2 0.0278(12) 0.0342(12) 0.0353(13) -0.0024(10) 0.0086(10) -0.0067(9)
C1 0.0156(11) 0.0258(11) 0.0269(12) 0.0019(9) 0.0095(9) 0.0030(9)
C2 0.0175(12) 0.0233(11) 0.0332(13) -0.0007(9) 0.0122(10) 0.0026(9)
C3 0.0206(12) 0.0285(12) 0.0314(13) -0.0035(10) 0.0107(10) -0.0006(10)
C4 0.0253(13) 0.0341(13) 0.0294(14) 0.0003(10) 0.0102(11) 0.0009(10)
C5 0.0281(14) 0.0257(12) 0.0321(14) 0.0038(10) 0.0113(11) 0.0006(10)
C6 0.0185(12) 0.0240(11) 0.0309(13) 0.0028(9) 0.0122(10) 0.0031(9)
C7 0.0157(12) 0.0232(11) 0.0319(13) 0.0029(9) 0.0119(10) 0.0035(9)
C8 0.0173(12) 0.0232(11) 0.0292(13) 0.0034(9) 0.0106(10) 0.0027(9)
C9 0.0194(12) 0.0233(11) 0.0317(13) 0.0036(9) 0.0117(10) 0.0004(9)
C10 0.0191(12) 0.0264(12) 0.0330(14) 0.0012(10) 0.0118(10) 0.0003(10)
C11 0.0182(12) 0.0299(12) 0.0308(13) 0.0026(10) 0.0101(10) 0.0050(10)
C12 0.0213(12) 0.0227(11) 0.0312(13) 0.0042(10) 0.0119(10) 0.0038(9)
C13 0.0150(11) 0.0228(11) 0.0308(13) 0.0012(9) 0.0115(10) -0.0006(9)
C14 0.0217(13) 0.0253(12) 0.0391(15) 0.0037(10) 0.0127(11) 0.0006(10)
C15 0.050(2) 0.0260(13) 0.0519(19) 0.0030(13) 0.0176(15) -0.0053(12)
C16 0.0458(19) 0.0423(17) 0.0471(19) -0.0002(14) 0.0084(15) -0.0202(14)
C17 0.0371(17) 0.0497(17) 0.0375(17) -0.0047(13) 0.0035(13) -0.0138(14)
C18 0.0451(19) 0.0559(19) 0.0380(17) -0.0001(14) -0.0021(15) -0.0011(15)
C19 0.0453(19) 0.0439(16) 0.0314(15) 0.0002(12) 0.0061(13) -0.0086(13)
C20 0.0268(14) 0.0265(12) 0.0362(15) 0.0077(10) 0.0080(11) 0.0033(10)
C21 0.0302(14) 0.0333(13) 0.0351(15) 0.0100(11) 0.0104(11) 0.0069(11)
C22 0.0277(14) 0.0375(14) 0.0373(15) 0.0091(12) 0.0045(12) 0.0083(11)
C23 0.0219(13) 0.0387(14) 0.0366(15) 0.0000(11) 0.0012(11) 0.0027(11)
C24 0.0198(13) 0.0390(14) 0.0399(16) -0.0046(12) 0.0074(11) -0.0017(11)
C25 0.0227(13) 0.0316(13) 0.0334(14) 0.0014(11) 0.0099(11) -0.0030(10)
C26 0.0167(12) 0.0241(11) 0.0247(12) 0.0006(9) 0.0076(9) 0.0013(9)
C27 0.0154(12) 0.0262(11) 0.0241(12) 0.0012(9) 0.0071(9) 0.0012(9)
C28 0.0146(11) 0.0265(11) 0.0309(13) 0.0053(10) 0.0077(10) 0.0063(9)
C29 0.0198(12) 0.0255(11) 0.0269(12) 0.0062(9) 0.0100(10) 0.0022(9)
C30 0.0145(11) 0.0260(11) 0.0282(13) 0.0018(9) 0.0085(9) 0.0007(9)
C31 0.0160(12) 0.0255(11) 0.0319(13) 0.0045(9) 0.0098(10) 0.0046(9)
C32 0.0195(12) 0.0252(11) 0.0309(13) 0.0032(10) 0.0089(10) 0.0025(9)
C33 0.0168(12) 0.0252(11) 0.0310(13) 0.0047(10) 0.0080(10) 0.0010(9)
O6 0.0537(16) 0.096(2) 0.0618(17) 0.0475(16) 0.0350(13) 0.0421(15)
O7 0.117(3) 0.0557(16) 0.0540(16) 0.0082(13) 0.0266(18) 0.0275(17)
C34 0.048(2) 0.129(4) 0.041(2) -0.010(2) 0.0128(17) 0.035(2)
O8A 0.143(7) 0.044(3) 0.077(4) 0.026(3) 0.078(5) 0.043(4)
O8B 0.046(3) 0.122(6) 0.049(3) 0.016(3) 0.010(2) 0.009(3)
C36 0.063(3) 0.052(2) 0.062(2) 0.0004(17) 0.026(2) 0.0020(18)

loop_
_atom_type_symbol
_atom_type_description
_atom_type_scat_dispersion_real
_atom_type_scat_dispersion_imag
_atom_type_scat_source
C C 0.0181 0.0091 'International Tables Vol C Tables 4.2.6.8 and 6.1.1.4'
H H 0.0000 0.0000 'International Tables Vol C Tables 4.2.6.8 and 6.1.1.4'
N N 0.0311 0.0180 'International Tables Vol C Tables 4.2.6.8 and 6.1.1.4'
O O 0.0492 0.0322 'International Tables Vol C Tables 4.2.6.8 and 6.1.1.4'

loop_
_exptl_crystal_face_index_h
_exptl_crystal_face_index_k
_exptl_crystal_face_index_l
_exptl_crystal_face_perp_dist
0 -1 -5 0.0537
0 1 5 0.0537
-2 7 3 0.0624
0 -1 0 0.0755
0 1 0 0.0755
-5 3 -2 0.0761
5 -3 2 0.0761
-3 -2 5 0.1014
3 2 -5 0.1014
-6 -2 5 0.0874
0 -6 7 0.0874
0 6 -7 0.0874

loop_
_geom_angle_atom_site_label_1
_geom_angle_atom_site_label_2
_geom_angle_atom_site_label_3
_geom_angle
C1 O5 C13 120.97(19)
C11 N1 C22 122.2(2)
C11 N1 C23 123.4(2)
C22 N1 C23 114.1(2)
C3 N2 C16 121.8(2)
C3 N2 C17 123.6(3)
C17 N2 C16 114.6(2)
O5 C1 C2 115.2(2)
O5 C1 C6 120.7(2)
C2 C1 C6 124.0(2)
C1 C2 C3 117.4(2)
C1 C2 C14 121.4(2)
C3 C2 C14 121.2(2)
N2 C3 C2 119.9(2)
N2 C3 C4 119.9(2)
C2 C3 C4 120.2(2)
C3 C4 C19 119.1(2)
C5 C4 C3 119.4(2)
C5 C4 C19 121.6(3)
C4 C5 C6 122.2(2)
C5 C6 C1 116.5(2)
C7 C6 C1 118.7(2)
C7 C6 C5 124.7(2)
C6 C7 C26 120.5(2)
C8 C7 C6 119.6(2)
C8 C7 C26 119.6(2)
C7 C8 C9 124.8(2)
C7 C8 C13 119.3(2)
C9 C8 C13 115.9(2)
C10 C9 C8 122.5(2)
C9 C10 C11 119.6(2)
C9 C10 C25 122.1(2)
C11 C10 C25 118.3(2)
N1 C11 C10 119.7(2)
N1 C11 C12 120.5(2)
C12 C11 C10 119.8(2)
C11 C12 C20 120.1(2)
C13 C12 C11 117.8(2)
C13 C12 C20 122.1(2)
O5 C13 C8 120.1(2)
O5 C13 C12 115.8(2)
C12 C13 C8 124.1(2)
C2 C14 C15 110.0(2)
C16 C15 C14 110.2(3)
N2 C16 C15 112.9(3)
N2 C17 C18 112.3(2)
C17 C18 C19 111.8(3)
C4 C19 C18 109.5(3)
C12 C20 C21 110.3(2)
C22 C21 C20 110.4(2)
N1 C22 C21 112.6(2)
N1 C23 C24 111.8(2)
C23 C24 C25 109.3(2)
C10 C25 C24 108.0(2)
C27 C26 C7 123.7(2)
C31 C26 C7 117.6(2)
C31 C26 C27 118.7(2)
C26 C27 C32 120.8(2)
C28 C27 C26 119.3(2)
C28 C27 C32 119.9(2)
C29 C28 C27 121.4(2)
C28 C29 C30 119.5(2)
C29 C30 C33 121.1(2)
C31 C30 C29 119.3(2)
C31 C30 C33 119.5(2)
C30 C31 C26 121.7(2)
O1 C32 C27 112.6(2)
O2 C32 O1 125.4(3)
O2 C32 C27 122.0(2)
O3 C33 O4 125.0(3)
O3 C33 C30 119.9(2)
O4 C33 C30 115.1(2)

loop_
_geom_bond_atom_site_label_1
_geom_bond_atom_site_label_2
_geom_bond_distance
O1 C32 1.304(3)
O2 C32 1.211(3)
O3 C33 1.240(3)
O4 C33 1.268(3)
O5 C1 1.366(3)
O5 C13 1.366(3)
N1 C11 1.354(3)
N1 C22 1.457(3)
N1 C23 1.467(3)
N2 C3 1.349(3)
N2 C16 1.464(4)
N2 C17 1.460(4)
C1 C2 1.380(3)
C1 C6 1.421(3)
C2 C3 1.426(4)
C2 C14 1.507(4)
C3 C4 1.440(4)
C4 C5 1.371(4)
C4 C19 1.509(4)
C5 C6 1.417(4)
C6 C7 1.411(3)
C7 C8 1.400(3)
C7 C26 1.493(3)
C8 C9 1.420(3)
C8 C13 1.426(3)
C9 C10 1.364(4)
C10 C11 1.439(4)
C10 C25 1.507(3)
C11 C12 1.422(3)
C12 C13 1.374(4)
C12 C20 1.511(3)
C14 C15 1.516(4)
C15 C16 1.506(5)
C17 C18 1.492(5)
C18 C19 1.512(5)
C20 C21 1.520(4)
C21 C22 1.506(4)
C23 C24 1.503(4)
C24 C25 1.530(4)
C26 C27 1.411(3)
C26 C31 1.389(4)
C27 C28 1.388(4)
C27 C32 1.503(4)
C28 C29 1.387(4)
C29 C30 1.395(3)
C30 C31 1.387(4)
C30 C33 1.511(4)
O7 C34 1.429(6)
O8A C36 1.281(6)
O8B C36 1.325(6)

loop_
_geom_hbond_atom_site_label_D
_geom_hbond_atom_site_label_H
_geom_hbond_atom_site_label_A
_geom_hbond_distance_DH
_geom_hbond_distance_HA
_geom_hbond_distance_DA
_geom_hbond_angle_DHA
_geom_hbond_site_symmetry_A
O1 H1 O4 1.08(4) 1.40(4) 2.482(3) 176(3) 1_655
O6 H6A O3 0.92(5) 1.86(5) 2.768(3) 167(5) 2_657
O6 H6B O3 0.96(6) 1.93(6) 2.876(3) 171(5) 1_655
O7 H7 O6 0.84 1.97 2.777(4) 160.4 .
O8A H8A O2 0.84 2.09 2.808(6) 144.0 2_656
O8B H8B O4 0.84 2.16 2.973(6) 164.1 2_556

loop_
_geom_torsion_atom_site_label_1
_geom_torsion_atom_site_label_2
_geom_torsion_atom_site_label_3
_geom_torsion_atom_site_label_4
_geom_torsion
O5 C1 C2 C3 177.1(2)
O5 C1 C2 C14 -2.8(4)
O5 C1 C6 C5 -175.3(2)
O5 C1 C6 C7 5.5(4)
N1 C11 C12 C13 177.2(2)
N1 C11 C12 C20 -2.7(4)
N1 C23 C24 C25 -51.1(3)
N2 C3 C4 C5 -175.6(3)
N2 C3 C4 C19 3.1(4)
N2 C17 C18 C19 -49.3(4)
C1 O5 C13 C8 -6.6(3)
C1 O5 C13 C12 172.8(2)
C1 C2 C3 N2 178.6(2)
C1 C2 C3 C4 -1.8(4)
C1 C2 C14 C15 154.1(3)
C1 C6 C7 C8 -5.6(4)
C1 C6 C7 C26 -178.9(2)
C2 C1 C6 C5 5.0(4)
C2 C1 C6 C7 -174.2(2)
C2 C3 C4 C5 4.9(4)
C2 C3 C4 C19 -176.4(3)
C2 C14 C15 C16 51.5(3)
C3 N2 C16 C15 26.9(4)
C3 N2 C17 C18 19.8(5)
C3 C2 C14 C15 -25.7(3)
C3 C4 C5 C6 -3.1(4)
C3 C4 C19 C18 -32.1(4)
C4 C5 C6 C1 -1.7(4)
C4 C5 C6 C7 177.5(3)
C5 C4 C19 C18 146.6(3)
C5 C6 C7 C8 175.3(2)
C5 C6 C7 C26 2.1(4)
C6 C1 C2 C3 -3.2(4)
C6 C1 C2 C14 177.0(2)
C6 C7 C8 C9 -178.3(2)
C6 C7 C8 C13 -0.2(4)
C6 C7 C26 C27 -65.0(3)
C6 C7 C26 C31 112.9(3)
C7 C8 C9 C10 174.5(3)
C7 C8 C13 O5 6.3(4)
C7 C8 C13 C12 -173.0(2)
C7 C26 C27 C28 175.1(2)
C7 C26 C27 C32 -8.6(4)
C7 C26 C31 C30 -176.7(2)
C8 C7 C26 C27 121.7(3)
C8 C7 C26 C31 -60.4(3)
C8 C9 C10 C11 -1.0(4)
C8 C9 C10 C25 -178.6(2)
C9 C8 C13 O5 -175.3(2)
C9 C8 C13 C12 5.3(4)
C9 C10 C11 N1 -175.6(2)
C9 C10 C11 C12 4.5(4)
C9 C10 C25 C24 140.4(3)
C10 C11 C12 C13 -2.9(4)
C10 C11 C12 C20 177.2(2)
C11 N1 C22 C21 24.6(4)
C11 N1 C23 C24 15.5(4)
C11 C10 C25 C24 -37.3(3)
C11 C12 C13 O5 178.6(2)
C11 C12 C13 C8 -2.1(4)
C11 C12 C20 C21 -25.7(4)
C12 C20 C21 C22 52.0(3)
C13 O5 C1 C2 -179.6(2)
C13 O5 C1 C6 0.6(3)
C13 C8 C9 C10 -3.7(4)
C13 C12 C20 C21 154.4(2)
C14 C2 C3 N2 -1.5(4)
C14 C2 C3 C4 178.0(2)
C14 C15 C16 N2 -53.3(4)
C16 N2 C3 C2 1.3(4)
C16 N2 C3 C4 -178.3(3)
C16 N2 C17 C18 -158.3(3)
C17 N2 C3 C2 -176.6(3)
C17 N2 C3 C4 3.8(4)
C17 N2 C16 C15 -155.0(3)
C17 C18 C19 C4 54.7(4)
C19 C4 C5 C6 178.3(3)
C20 C12 C13 O5 -1.5(4)
C20 C12 C13 C8 177.8(2)
C20 C21 C22 N1 -52.3(3)
C22 N1 C11 C10 -176.2(2)
C22 N1 C11 C12 3.7(4)
C22 N1 C23 C24 -158.6(2)
C23 N1 C11 C10 10.2(4)
C23 N1 C11 C12 -169.9(3)
C23 N1 C22 C21 -161.2(2)
C23 C24 C25 C10 61.1(3)
C25 C10 C11 N1 2.1(4)
C25 C10 C11 C12 -177.8(2)
C26 C7 C8 C9 -5.0(4)
C26 C7 C8 C13 173.1(2)
C26 C27 C28 C29 1.8(4)
C26 C27 C32 O1 163.0(2)
C26 C27 C32 O2 -19.3(4)
C27 C26 C31 C30 1.3(4)
C27 C28 C29 C30 0.7(4)
C28 C27 C32 O1 -20.7(3)
C28 C27 C32 O2 157.0(2)
C28 C29 C30 C31 -2.2(4)
C28 C29 C30 C33 178.6(2)
C29 C30 C31 C26 1.2(4)
C29 C30 C33 O3 11.2(4)
C29 C30 C33 O4 -168.6(3)
C31 C26 C27 C28 -2.8(3)
C31 C26 C27 C32 173.5(2)
C31 C30 C33 O3 -168.0(2)
C31 C30 C33 O4 12.2(4)
C32 C27 C28 C29 -174.5(2)
C33 C30 C31 C26 -179.6(2)

loop_
_exptl_oxdiff_crystal_face_indexfrac_h
_exptl_oxdiff_crystal_face_indexfrac_k
_exptl_oxdiff_crystal_face_indexfrac_l
_exptl_oxdiff_crystal_face_x
_exptl_oxdiff_crystal_face_y
_exptl_oxdiff_crystal_face_z
-0.0005 -0.9992 -5.0014 0.0557 0.5073 -0.3326
0.0005 0.9992 5.0014 -0.0557 -0.5073 0.3326
-1.9991 6.9944 3.0016 0.8021 -0.5158 0.3774
-0.0002 -0.9995 -0.0002 -0.1117 0.0699 0.0041
0.0002 0.9995 0.0002 0.1117 -0.0699 -0.0041
-5.0007 2.9940 -2.0016 0.7028 0.5554 0.3626
5.0007 -2.9940 2.0016 -0.7028 -0.5554 -0.3626
-3.0006 -2.0019 4.9995 -0.2105 0.0564 0.6505
3.0006 2.0019 -4.9995 0.2105 -0.0564 -0.6505
-6.0012 -2.0046 4.9984 -0.0301 0.4105 0.9562
-0.0005 -5.9972 7.0001 -0.9049 -0.1930 0.4958
0.0005 5.9972 -7.0001 0.9049 0.1930 -0.4958
